data_2007405
loop_
_publ_author_name
'S. Selladurai'
'R. Chandrasekaran'
'L. Govindasamy'
'Il-Hwan Suh'

_publ_section_title 9-(4-Dimethylaminophenyl)-3,4,6,7,9,10-hexahydro-1,8(2<i>H</i>,5<i>H</i>)-acridinedione
_journal_issue 7
_journal_name_full 'Acta Crystallographica Section C'
_journal_page_first 957
_journal_page_last 959
_journal_paper_doi 10.1107/S0108270198001401
_journal_volume 54
_journal_year 1998
_chemical_formula_sum 'C21 H24 N2 O2'
_chemical_formula_weight 336.42
_chemical_name_systematic ?
_space_group_IT_number 14
_symmetry_cell_setting monoclinic
_symmetry_space_group_name_Hall '-P 2yn'
_symmetry_space_group_name_H-M 'P 1 21/n 1'
_cell_angle_alpha 90.00
_cell_angle_beta 100.530(10)
_cell_angle_gamma 90.00
_cell_formula_units_Z 4.00
_cell_length_a 8.5740(10)
_cell_length_b 30.570(9)
_cell_length_c 7.0473(8)
_cell_measurement_reflns_used 25
_cell_measurement_temperature 293(2)
_cell_measurement_theta_max 20
_cell_measurement_theta_min 5
_cell_volume 1816.0(6)
_computing_cell_refinement 'CAD-4 software'
_computing_data_collection 'CAD-4 software (Enraf-Nonius, 1989)'
_computing_data_reduction 'CAD-4 software'
_computing_molecular_graphics 'ZORTEP (Zsolnai, 1997)'
_computing_publication_material 'PARST (Nardelli, 1983, 1995) and PARSTCIF (Nardelli, 1991)'
_computing_structure_refinement 'SHELXL93 (Sheldrick, 1993)'
_computing_structure_solution 'SHELXS86 (Sheldrick, 1985)'
_diffrn_ambient_temperature 293(2)
_diffrn_measurement_device_type 'Enraf-Nonius CAD4 '
_diffrn_measurement_method ' \w/2\q '
_diffrn_radiation_monochromator graphite
_diffrn_radiation_source 'fine-focus sealed tube'
_diffrn_radiation_type MoK\a
_diffrn_radiation_wavelength 0.71069
_diffrn_reflns_av_R_equivalents 0.032
_diffrn_reflns_av_sigmaI/netI 0.050
_diffrn_reflns_limit_h_max 10
_diffrn_reflns_limit_h_min 0
_diffrn_reflns_limit_k_max 37
_diffrn_reflns_limit_k_min 0
_diffrn_reflns_limit_l_max 8
_diffrn_reflns_limit_l_min -8
_diffrn_reflns_number 3882
_diffrn_reflns_reduction_process
;
;
_diffrn_reflns_theta_full 51.93
_diffrn_reflns_theta_max 25.96
_diffrn_reflns_theta_min 2.51
_diffrn_standards_decay_% <2
_diffrn_standards_interval_count 200
_diffrn_standards_interval_time 3600
_diffrn_standards_number 3
_exptl_absorpt_coefficient_mu 0.079
_exptl_absorpt_correction_type none
_exptl_crystal_colour 'Transparent pale yellow'
_exptl_crystal_density_diffrn 1.230
_exptl_crystal_density_method 'not measured '
_exptl_crystal_description rectangular
_exptl_crystal_F_000 720.0
_exptl_crystal_size_max 0.35
_exptl_crystal_size_mid 0.30
_exptl_crystal_size_min 0.27
_refine_diff_density_max 0.23
_refine_diff_density_min -0.19
_refine_ls_extinction_method none
_refine_ls_goodness_of_fit_all 1.616
_refine_ls_goodness_of_fit_ref 1.091
_refine_ls_hydrogen_treatment 'H atoms riding'
_refine_ls_matrix_type full
_refine_ls_number_parameters 226
_refine_ls_number_reflns 3563
_refine_ls_number_restraints 0
_refine_ls_restrained_S_all 1.616
_refine_ls_restrained_S_obs 1.091
_refine_ls_R_factor_all 0.116
_refine_ls_R_factor_gt 0.049
_refine_ls_shift/su_max <0.001
_refine_ls_shift/su_mean 0.000
_refine_ls_structure_factor_coef Fsqd
_refine_ls_weighting_scheme
;
w = 1/[\s^2^(Fo^2^) + (0.1P)^2^]
where P = [max(Fo^2^,0) + 2Fc^2^]/3
;
_refine_ls_wR_factor_all 0.291
_refine_ls_wR_factor_ref 0.291
_reflns_number_gt 1820
_reflns_number_total 3563
_reflns_threshold_expression I>2\s(I)
_cod_data_source_file bk1361.cif
_cod_data_source_block I
_cod_depositor_comments
;
 Changing the _atom_site_occupancy data item value from '.' to '1'
 for all fully occupied atom sites.

 Antanas Vaitkus,
 2017-02-10

The following automatic conversions were performed:
'_symmetry_cell_setting' value 'Monoclinic' changed to 'monoclinic'
according to '/home/saulius/struct/CIF-dictionaries/cif_core.dic'
dictionary named 'cif_core.dic' version 2.4.1 from 2010-06-29.

Automatic conversion script
Id: cif_fix_enum 1527 2010-12-29 10:47:43Z saulius 
;
_cod_original_sg_symbol_H-M 'P 21/n'
_cod_original_formula_sum 'C21 H24 N2 O2 '
_cod_database_code 2007405

loop_
_symmetry_equiv_pos_as_xyz
x,y,z
-x,-y,-z
-x+1/2,y+1/2,-z+1/2
x+1/2,-y+1/2,z+1/2

loop_
_atom_site_label
_atom_site_fract_x
_atom_site_fract_y
_atom_site_fract_z
_atom_site_U_iso_or_equiv
_atom_site_adp_type
_atom_site_calc_flag
_atom_site_occupancy
_atom_site_disorder_group
_atom_site_type_symbol
O1 .8030(3) .14654(9) .0974(3) .0461(9) Uani . 1 . O
O2 .2819(3) .21108(9) -.2048(3) .0528(10) Uani . 1 . O
N1 .6648(3) .16940(10) -.5686(3) .0364(9) Uani . 1 . N
N2 .2458(5) -.00820(10) -.1683(6) .0848(18) Uani . 1 . N
C1 .7700(3) .15520(10) -.4096(4) .0310(10) Uani . 1 . C
C2 .9357(4) .14630(10) -.4377(4) .0397(12) Uani . 1 . C
C3 1.0213(4) .11710(10) -.2797(5) .0461(13) Uani . 1 . C
C4 1.0075(4) .13550(10) -.0840(4) .0428(12) Uani . 1 . C
C5 .8389(4) .14440(10) -.0638(4) .0321(11) Uani . 1 . C
C6 .7228(3) .15210(10) -.2369(4) .0284(11) Uani . 1 . C
C7 .5499(3) .15770(10) -.2204(4) .0285(9) Uani . 1 . C
C8 .4663(3) .18530(10) -.3856(4) .0280(10) Uani . 1 . C
C9 .3279(4) .21070(10) -.3596(4) .0346(11) Uani . 1 . C
C10 .2445(4) .23770(10) -.5267(5) .0468(13) Uani . 1 . C
C11 .2657(4) .21990(10) -.7193(5) .0497(13) Uani . 1 . C
C12 .4396(4) .21320(10) -.7252(4) .0412(12) Uani . 1 . C
C13 .5219(3) .18840(10) -.5543(4) .0299(10) Uani . 1 . C
C14 .4699(3) .11360(10) -.2065(4) .0311(10) Uani . 1 . C
C15 .4340(4) .09850(10) -.0351(5) .0416(12) Uani . 1 . C
C16 .3622(4) .05870(10) -.0202(5) .0503(14) Uani . 1 . C
C17 .3235(4) .03120(10) -.1790(6) .0551(13) Uani . 1 . C
C18 .3613(5) .04610(10) -.3527(6) .0565(16) Uani . 1 . C
C19 .4334(4) .08600(10) -.3649(5) .0432(12) Uani . 1 . C
C20 .2162(6) -.0233(2) .0168(9) .093(3) Uani . 1 . C
C21 .2191(9) -.0378(2) -.3256(10) .122(3) Uani . 1 . C
H1 .68913 .16627 -.68094 .0436 Uiso calc 1 . H
H2A .99273 .17373 -.43743 .0476 Uiso calc 1 . H
H2B .93305 .13238 -.56184 .0476 Uiso calc 1 . H
H3A .97566 .08798 -.29369 .0553 Uiso calc 1 . H
H3B 1.13222 .11490 -.29028 .0553 Uiso calc 1 . H
H4A 1.05411 .11493 .01520 .0514 Uiso calc 1 . H
H4B 1.06766 .16249 -.06324 .0514 Uiso calc 1 . H
H7 .54687 .17363 -.10059 .0342 Uiso calc 1 . H
H10A .28504 .26737 -.51323 .0561 Uiso calc 1 . H
H10B .13217 .23875 -.52228 .0561 Uiso calc 1 . H
H11A .22020 .24021 -.82027 .0596 Uiso calc 1 . H
H11B .20994 .19231 -.74308 .0596 Uiso calc 1 . H
H12A .44948 .19734 -.84170 .0494 Uiso calc 1 . H
H12B .49047 .24141 -.72960 .0494 Uiso calc 1 . H
H15 .4593(4) .11590(10) .0746(5) .0499 Uiso . 1 . H
H16 .3392(4) .05010(10) .0982(5) .0604 Uiso . 1 . H
H18 .3372(5) .02870(10) -.4624(6) .0678 Uiso . 1 . H
H19 .4582(4) .09470(10) -.4823(5) .0518 Uiso . 1 . H
H20A .17547 -.05257 .00421 .1394 Uiso calc 1 . H
H20B .13998 -.00438 .05943 .1394 Uiso calc 1 . H
H20C .31335 -.02275 .10933 .1394 Uiso calc 1 . H
H21A .14719 -.02485 -.43110 .1826 Uiso calc 1 . H
H21B .17409 -.06435 -.28691 .1826 Uiso calc 1 . H
H21C .31793 -.04415 -.36542 .1826 Uiso calc 1 . H

loop_
_atom_site_aniso_label
_atom_site_aniso_U_11
_atom_site_aniso_U_22
_atom_site_aniso_U_33
_atom_site_aniso_U_12
_atom_site_aniso_U_13
_atom_site_aniso_U_23
O1 .0482(13) .0687(19) .0222(11) .0092(12) .0086(9) -.0008(10)
O2 .0496(15) .074(2) .0399(13) .0222(13) .0207(11) .0071(12)
N1 .0334(14) .057(2) .0214(12) .0069(13) .0116(10) .0012(11)
N2 .097(3) .045(3) .111(3) -.026(2) .013(3) .013(2)
C1 .0262(15) .040(2) .0275(15) -.0023(14) .0069(12) -.0021(13)
C2 .0290(16) .062(3) .0295(15) .0011(16) .0091(13) -.0014(15)
C3 .0271(16) .073(3) .0397(18) .0113(17) .0106(14) -.0043(17)
C4 .0304(17) .066(3) .0313(16) .0011(16) .0025(13) .0002(16)
C5 .0342(16) .036(2) .0265(14) -.0015(14) .0061(12) -.0011(13)
C6 .0272(16) .0333(19) .0260(14) -.0016(13) .0081(12) -.0010(12)
C7 .0286(15) .035(2) .0232(14) .0027(13) .0078(11) -.0024(12)
C8 .0278(15) .0288(19) .0286(14) -.0039(13) .0082(12) .0001(12)
C9 .0371(17) .035(2) .0331(16) .0016(15) .0111(14) -.0010(14)
C10 .047(2) .049(3) .0474(19) .0166(17) .0153(16) .0123(17)
C11 .047(2) .062(3) .0383(18) .0176(19) .0033(15) .0098(17)
C12 .0469(19) .050(2) .0270(16) .0065(17) .0088(14) .0049(15)
C13 .0293(16) .037(2) .0237(14) -.0010(14) .0048(12) -.0002(13)
C14 .0245(15) .035(2) .0347(16) .0026(13) .0067(12) .0033(13)
C15 .0399(18) .045(2) .0412(17) -.0002(16) .0104(14) .0079(16)
C16 .046(2) .049(3) .057(2) -.0008(19) .0128(17) .0215(19)
C17 .042(2) .038(2) .084(3) -.0033(18) .0071(19) .012(2)
C18 .059(3) .045(3) .066(3) -.0068(19) .012(2) -.0117(19)
C19 .0444(19) .044(2) .0445(18) -.0028(17) .0180(15) -.0023(16)
C20 .073(3) .062(4) .148(5) -.013(3) .029(3) .042(3)
C21 .152(6) .053(4) .155(6) -.048(4) .012(5) -.003(4)

loop_
_atom_type_symbol
_atom_type_description
_atom_type_scat_dispersion_real
_atom_type_scat_dispersion_imag
_atom_type_scat_source
'O ' 'Oxygen      ' 0.0106 0.0060 'Int. Tab. C, 4.2.6.8, 6.1.1.4'
'N ' 'Nitrogen    ' 0.0061 0.0033 'Int. Tab. C, 4.2.6.8, 6.1.1.4'
'C ' 'Carbon      ' 0.0033 0.0016 'Int. Tab. C, 4.2.6.8, 6.1.1.4'
'H ' 'Hydrogen    ' 0.0000 0.0000 'Int. Tab. C, 4.2.6.8, 6.1.1.4'

loop_
_geom_angle_atom_site_label_1
_geom_angle_atom_site_label_2
_geom_angle_atom_site_label_3
_geom_angle
_geom_angle_publ_flag
C1 N1 C13 122.2(3) yes
C1 N1 H1 118.9(2) no
C13 N1 H1 118.9(3) no
C17 N2 C20 119.3(4) yes
C17 N2 C21 121.6(4) yes
C20 N2 C21 118.3(5) yes
N1 C1 C2 116.6(3) no
N1 C1 C6 119.8(3) yes
C2 C1 C6 123.6(3) no
C1 C2 C3 110.9(3) no
C1 C2 H2A 109.5(3) no
C1 C2 H2B 109.5(3) no
C3 C2 H2A 109.5(3) no
C3 C2 H2B 109.5(3) no
H2A C2 H2B 108.0(3) no
C2 C3 C4 110.1(3) no
C2 C3 H3A 109.6(3) no
C2 C3 H3B 109.6(3) no
C4 C3 H3A 109.6(3) no
C4 C3 H3B 109.6(3) no
H3A C3 H3B 108.1(3) no
C3 C4 C5 112.9(3) no
C3 C4 H4A 109.0(3) no
C3 C4 H4B 109.0(3) no
C5 C4 H4A 109.0(3) no
C5 C4 H4B 109.0(3) no
H4A C4 H4B 107.8(4) no
O1 C5 C4 120.2(3) yes
O1 C5 C6 121.4(3) yes
C4 C5 C6 118.4(3) no
C1 C6 C5 119.8(3) no
C1 C6 C7 121.1(3) no
C5 C6 C7 119.0(3) no
C6 C7 C8 109.7(2) no
C6 C7 C14 111.3(2) no
C6 C7 H7 107.6(2) no
C8 C7 C14 112.9(3) no
C8 C7 H7 107.6(2) no
C14 C7 H7 107.6(3) no
C7 C8 C9 119.0(3) no
C7 C8 C13 121.3(2) no
C9 C8 C13 119.7(3) no
O2 C9 C8 121.2(3) yes
O2 C9 C10 120.4(3) yes
C8 C9 C10 118.3(3) no
C9 C10 C11 112.9(3) no
C9 C10 H10A 109.0(3) no
C9 C10 H10B 109.0(3) no
C11 C10 H10A 109.0(3) no
C11 C10 H10B 109.0(3) no
H10A C10 H10B 107.8(3) no
C10 C11 C12 110.9(3) no
C10 C11 H11A 109.5(3) no
C10 C11 H11B 109.5(3) no
C12 C11 H11A 109.5(3) no
C12 C11 H11B 109.5(3) no
H11A C11 H11B 108.1(4) no
C11 C12 C13 111.8(3) no
C11 C12 H12A 109.3(3) no
C11 C12 H12B 109.3(3) no
C13 C12 H12A 109.2(3) no
C13 C12 H12B 109.3(3) no
H12A C12 H12B 107.9(3) no
N1 C13 C8 119.5(3) yes
N1 C13 C12 116.9(3) yes
C8 C13 C12 123.6(3) no
C7 C14 C15 121.8(3) no
C7 C14 C19 121.6(3) no
C15 C14 C19 116.6(3) no
C14 C15 C16 122.5(3) no
C14 C15 H15 118.8(4) no
C16 C15 H15 118.8(4) no
C15 C16 C17 121.2(4) no
C15 C16 H16 119.4(4) no
C17 C16 H16 119.4(4) no
N2 C17 C16 121.9(4) yes
N2 C17 C18 121.4(4) yes
C16 C17 C18 116.7(4) no
C17 C18 C19 121.4(4) no
C17 C18 H18 119.3(5) no
C19 C18 H18 119.3(5) no
C14 C19 C18 121.7(3) no
C14 C19 H19 119.1(4) no
C18 C19 H19 119.1(4) no
N2 C20 H20A 109.5(5) no
N2 C20 H20B 109.5(5) no
N2 C20 H20C 109.5(5) no
H20A C20 H20B 109.5(5) no
H20A C20 H20C 109.5(5) no
H20B C20 H20C 109.5(5) no
N2 C21 H21A 109.5(6) no
N2 C21 H21B 109.5(6) no
N2 C21 H21C 109.5(6) no
H21A C21 H21B 109.5(6) no
H21A C21 H21C 109.5(7) no
H21B C21 H21C 109.5(7) no

loop_
_geom_bond_atom_site_label_1
_geom_bond_atom_site_label_2
_geom_bond_site_symmetry_1
_geom_bond_site_symmetry_2
_geom_bond_distance
_geom_bond_publ_flag
O1 C5 . . 1.232(4) yes
O2 C9 . . 1.226(4) yes
N1 C1 . . 1.373(3) yes
N1 C13 . . 1.377(4) yes
N1 H1 . . .860(2) no
N2 C17 . . 1.387(6) yes
N2 C20 . . 1.448(8) yes
N2 C21 . . 1.415(8) yes
C1 C2 . . 1.495(4) no
C1 C6 . . 1.354(4) no
C2 C3 . . 1.509(5) no
C2 H2A . . .970(4) no
C2 H2B . . .970(3) no
C3 C4 . . 1.514(5) no
C3 H3A . . .970(4) no
C3 H3B . . .970(3) no
C4 C5 . . 1.504(5) no
C4 H4A . . .970(3) no
C4 H4B . . .970(4) no
C5 C6 . . 1.445(4) no
C6 C7 . . 1.518(4) no
C7 C8 . . 1.509(4) no
C7 C14 . . 1.522(5) no
C7 H7 . . .980(3) no
C8 C9 . . 1.458(4) no
C8 C13 . . 1.362(4) no
C9 C10 . . 1.506(5) no
C10 C11 . . 1.503(5) no
C10 H10A . . .970(4) no
C10 H10B . . .970(4) no
C11 C12 . . 1.514(5) no
C11 H11A . . .970(4) no
C11 H11B . . .970(4) no
C12 C13 . . 1.487(4) no
C12 H12A . . .970(3) no
C12 H12B . . .970(4) no
C14 C15 . . 1.380(5) no
C14 C19 . . 1.389(5) no
C15 C16 . . 1.376(6) no
C15 H15 . . .930(5) no
C16 C17 . . 1.391(6) no
C16 H16 . . .930(6) no
C17 C18 . . 1.399(6) no
C18 C19 . . 1.377(5) no
C18 H18 . . .930(6) no
C19 H19 . . .930(5) no
C20 H20A . . .960(5) no
C20 H20B . . .960(6) no
C20 H20C . . .960(5) no
C21 H21A . . .960(7) no
C21 H21B . . .960(7) no
C21 H21C . . .960(8) no

loop_
_geom_hbond_atom_site_label_D
_geom_hbond_atom_site_label_H
_geom_hbond_atom_site_label_A
_geom_hbond_site_symmetry_A
_geom_hbond_distance_DH
_geom_hbond_distance_HA
_geom_hbond_distance_DA
_geom_hbond_angle_DHA
_geom_hbond_publ_flag
N1 H1 O1 1_554 0.860(2) 2.077(2) 2.907(3) 161.9(2) no

loop_
_geom_torsion_atom_site_label_1
_geom_torsion_atom_site_label_2
_geom_torsion_atom_site_label_3
_geom_torsion_atom_site_label_4
_geom_torsion
_geom_torsion_publ_flag
C13 N1 C1 C2 -164.4(3) yes
C13 N1 C1 C6 12.5(4) yes
H1 N1 C1 C2 15.7(4) no
H1 N1 C1 C6 -167.5(3) no
C1 N1 C13 C8 -13.9(4) yes
C1 N1 C13 C12 163.5(3) yes
H1 N1 C13 C8 166.1(3) no
H1 N1 C13 C12 -16.5(4) no
C20 N2 C17 C16 -5.5(6) yes
C20 N2 C17 C18 177.0(4) yes
C21 N2 C17 C16 -174.4(5) yes
C21 N2 C17 C18 8.1(7) yes
C17 N2 C20 H20A -172.0(4) no
C17 N2 C20 H20B 68.0(6) no
C17 N2 C20 H20C -52.0(6) no
C21 N2 C20 H20A -2.7(7) no
C21 N2 C20 H20B -122.7(6) no
C21 N2 C20 H20C 117.3(6) no
C17 N2 C21 H21A -65.9(7) no
C17 N2 C21 H21B 174.1(5) no
C17 N2 C21 H21C 54.1(8) no
C20 N2 C21 H21A 125.0(6) no
C20 N2 C21 H21B 5.0(8) no
C20 N2 C21 H21C -115.0(6) no
N1 C1 C2 C3 -160.4(3) yes
N1 C1 C2 H2A 78.8(4) no
N1 C1 C2 H2B -39.5(4) no
C6 C1 C2 C3 22.9(4) no
C6 C1 C2 H2A -98.0(4) no
C6 C1 C2 H2B 143.7(3) no
N1 C1 C6 C5 -169.6(3) yes
N1 C1 C6 C7 8.7(4) yes
C2 C1 C6 C5 7.1(4) no
C2 C1 C6 C7 -174.6(3) no
C1 C2 C3 C4 -51.6(4) no
C1 C2 C3 H3A 69.1(4) no
C1 C2 C3 H3B -172.3(3) no
H2A C2 C3 C4 69.2(4) no
H2A C2 C3 H3A -170.1(3) no
H2A C2 C3 H3B -51.5(4) no
H2B C2 C3 C4 -172.5(3) no
H2B C2 C3 H3A -51.8(4) no
H2B C2 C3 H3B 66.8(4) no
C2 C3 C4 C5 53.2(4) no
C2 C3 C4 H4A 174.5(3) no
C2 C3 C4 H4B -68.1(4) no
H3A C3 C4 C5 -67.5(4) no
H3A C3 C4 H4A 53.8(4) no
H3A C3 C4 H4B 171.2(3) no
H3B C3 C4 C5 173.9(3) no
H3B C3 C4 H4A -64.8(4) no
H3B C3 C4 H4B 52.6(4) no
C3 C4 C5 O1 158.1(3) no
C3 C4 C5 C6 -24.5(4) no
H4A C4 C5 O1 36.8(4) no
H4A C4 C5 C6 -145.8(3) no
H4B C4 C5 O1 -80.6(4) no
H4B C4 C5 C6 96.8(3) no
O1 C5 C6 C1 171.2(3) yes
O1 C5 C6 C7 -7.2(4) yes
C4 C5 C6 C1 -6.2(4) no
C4 C5 C6 C7 175.4(3) no
C1 C6 C7 C8 -25.2(4) no
C1 C6 C7 C14 100.5(3) no
C1 C6 C7 H7 -141.9(3) no
C5 C6 C7 C8 153.2(3) no
C5 C6 C7 C14 -81.1(3) no
C5 C6 C7 H7 36.5(4) no
C6 C7 C8 C9 -153.3(3) no
C6 C7 C8 C13 23.8(4) no
C14 C7 C8 C9 82.0(3) no
C14 C7 C8 C13 -100.9(3) no
H7 C7 C8 C9 -36.5(4) no
H7 C7 C8 C13 140.6(3) no
C6 C7 C14 C15 105.8(3) no
C6 C7 C14 C19 -72.4(4) no
C8 C7 C14 C15 -130.4(3) no
C8 C7 C14 C19 51.5(4) no
H7 C7 C14 C15 -11.8(4) no
H7 C7 C14 C19 170.0(3) no
C7 C8 C9 O2 2.5(4) yes
C7 C8 C9 C10 -179.2(3) no
C13 C8 C9 O2 -174.7(3) no
C13 C8 C9 C10 3.6(4) no
C7 C8 C13 N1 -6.2(4) yes
C7 C8 C13 C12 176.6(3) no
C9 C8 C13 N1 170.9(3) yes
C9 C8 C13 C12 -6.3(4) no
O2 C9 C10 C11 -155.2(3) yes
O2 C9 C10 H10A 83.4(4) no
O2 C9 C10 H10B -34.0(5) no
C8 C9 C10 C11 26.4(4) no
C8 C9 C10 H10A -94.9(4) no
C8 C9 C10 H10B 147.7(3) no
C9 C10 C11 C12 -52.7(4) no
C9 C10 C11 H11A -173.6(3) no
C9 C10 C11 H11B 68.2(4) no
H10A C10 C11 C12 68.6(4) no
H10A C10 C11 H11A -52.3(4) no
H10A C10 C11 H11B -170.6(3) no
H10B C10 C11 C12 -174.0(3) no
H10B C10 C11 H11A 65.1(4) no
H10B C10 C11 H11B -53.1(4) no
C10 C11 C12 C13 49.6(4) no
C10 C11 C12 H12A 170.7(3) no
C10 C11 C12 H12B -71.4(4) no
H11A C11 C12 C13 170.5(3) no
H11A C11 C12 H12A -68.5(4) no
H11A C11 C12 H12B 49.4(4) no
H11B C11 C12 C13 -71.2(4) no
H11B C11 C12 H12A 49.8(4) no
H11B C11 C12 H12B 167.7(3) no
C11 C12 C13 N1 161.8(3) no
C11 C12 C13 C8 -21.0(4) no
H12A C12 C13 N1 40.7(4) no
H12A C12 C13 C8 -142.0(3) no
H12B C12 C13 N1 -77.2(4) no
H12B C12 C13 C8 100.1(4) no
C7 C14 C15 C16 -179.8(3) no
C7 C14 C15 H15 0.2(6) no
C19 C14 C15 C16 -1.5(5) no
C19 C14 C15 H15 178.5(4) no
C7 C14 C19 C18 179.9(3) no
C7 C14 C19 H19 -0.1(6) no
C15 C14 C19 C18 1.6(5) no
C15 C14 C19 H19 -178.4(4) no
C14 C15 C16 C17 0.7(6) no
C14 C15 C16 H16 -179.3(4) no
H15 C15 C16 C17 -179.3(4) no
H15 C15 C16 H16 0.7(7) no
C15 C16 C17 N2 -177.6(4) no
C15 C16 C17 C18 0.0(6) no
H16 C16 C17 N2 2.4(7) no
H16 C16 C17 C18 -180.0(5) no
N2 C17 C18 C19 177.7(4) yes
N2 C17 C18 H18 -2.3(7) no
C16 C17 C18 C19 0.1(6) no
C16 C17 C18 H18 -179.9(5) no
C17 C18 C19 C14 -0.9(6) no
C17 C18 C19 H19 179.1(4) no
H18 C18 C19 C14 179.1(5) no
H18 C18 C19 H19 -0.9(7) no

loop_
_cod_related_entry_id
_cod_related_entry_database
_cod_related_entry_code
1 ChemSpider 810620
